data_2238171
loop_
_publ_author_name
'Fei, Dong-Qing'
'Dong, Le-Le'
'Li, Hui-Hong'
'Zhang, Zhan-Xin'

_publ_section_title
;
 8\b-Ethoxyeremophil-3,7(11)-diene-8\a,12;6\a,15-diolide
;
_journal_coeditor_code HB7083
_journal_issue 7
_journal_name_full 'Acta Crystallographica Section E'
_journal_page_first o1087
_journal_paper_doi 10.1107/S1600536813015729
_journal_volume 69
_journal_year 2013
_chemical_formula_iupac 'C17 H20 O5'
_chemical_formula_moiety 'C17 H20 O5'
_chemical_formula_sum 'C17 H20 O5'
_chemical_formula_weight 304.33
_chemical_name_systematic
;
8\b-Ethoxyeremophil-3,7(11)-diene-8\a,12;6\a,15-diolide
;
_space_group_crystal_system orthorhombic
_space_group_IT_number 19
_space_group_name_Hall 'P 2ac 2ab'
_space_group_name_H-M_alt 'P 21 21 21'
_symmetry_space_group_name_Hall 'P 2ac 2ab'
_symmetry_space_group_name_H-M 'P 21 21 21'
_atom_sites_solution_hydrogens geom
_atom_sites_solution_primary iterative
_atom_sites_solution_secondary difmap
_audit_creation_method
;
  Olex2 1.2
  (compiled Apr 23 2013 17:54:37, GUI svn.r4466)
;
_cell_angle_alpha 90.00
_cell_angle_beta 90.00
_cell_angle_gamma 90.00
_cell_formula_units_Z 4
_cell_length_a 8.4925(2)
_cell_length_b 13.0302(4)
_cell_length_c 14.1381(9)
_cell_measurement_reflns_used 9242
_cell_measurement_temperature 293.69(10)
_cell_measurement_theta_max 70.6500
_cell_measurement_theta_min 4.6060
_cell_volume 1564.51(12)
_computing_cell_refinement 'CrysAlis PRO (Agilent, 2013)'
_computing_data_collection 'CrysAlis PRO (Agilent, 2013)'
_computing_data_reduction 'CrysAlis PRO (Agilent, 2013)'
_computing_molecular_graphics 'OLEX2 (Dolomanov <i>et al.</i>, 2009)'
_computing_publication_material 'OLEX2 (Dolomanov <i>et al.</i>, 2009)'
_computing_structure_refinement 'SHELXL97 (Sheldrick, 2008)'
_computing_structure_solution 'SUPERFLIP (Palatinus & Chapuis, 2007)'
_diffrn_ambient_temperature 293.69(10)
_diffrn_detector_area_resol_mean 16.0733
_diffrn_measured_fraction_theta_full 0.9369
_diffrn_measured_fraction_theta_max 0.9937
_diffrn_measurement_device_type 'Agilent SuperNova (Dual, Cu at zero, Eos)'
_diffrn_measurement_method '\w scans'
_diffrn_radiation_monochromator mirror
_diffrn_radiation_type 'Cu K\a'
_diffrn_radiation_wavelength 1.5418
_diffrn_reflns_av_R_equivalents 0.0273
_diffrn_reflns_limit_h_max 9
_diffrn_reflns_limit_h_min -10
_diffrn_reflns_limit_k_max 15
_diffrn_reflns_limit_k_min -15
_diffrn_reflns_limit_l_max 17
_diffrn_reflns_limit_l_min -16
_diffrn_reflns_number 14336
_diffrn_reflns_theta_full 70.50
_diffrn_reflns_theta_max 70.81
_diffrn_reflns_theta_min 4.61
_exptl_absorpt_coefficient_mu 0.783
_exptl_absorpt_correction_T_max 1.00000
_exptl_absorpt_correction_T_min 0.74303
_exptl_absorpt_correction_type multi-scan
_exptl_absorpt_process_details
;
(CrysAlis PRO; Agilent, 2013)
;
_exptl_crystal_colour colourless
_exptl_crystal_density_diffrn 1.292
_exptl_crystal_density_method 'not measured'
_exptl_crystal_description block
_exptl_crystal_F_000 648
_exptl_crystal_size_max 0.33
_exptl_crystal_size_mid 0.28
_exptl_crystal_size_min 0.12
_refine_diff_density_max 0.128
_refine_diff_density_min -0.176
_refine_ls_abs_structure_details 'Flack (1983), <b>000 Friedel pairs</b>'
_refine_ls_abs_structure_Flack -0.1(2)
_refine_ls_extinction_method none
_refine_ls_goodness_of_fit_ref 1.030
_refine_ls_hydrogen_treatment constr
_refine_ls_matrix_type full
_refine_ls_number_parameters 202
_refine_ls_number_reflns 2994
_refine_ls_number_restraints 0
_refine_ls_restrained_S_all 1.030
_refine_ls_R_factor_all 0.0383
_refine_ls_R_factor_gt 0.0368
_refine_ls_shift/su_max 0.003
_refine_ls_shift/su_mean 0.000
_refine_ls_structure_factor_coef Fsqd
_refine_ls_weighting_details 'calc w=1/[\s^2^(Fo^2^)+(0.0636P)^2^+0.1574P] where P=(Fo^2^+2Fc^2^)/3'
_refine_ls_weighting_scheme calc
_refine_ls_wR_factor_gt 0.1004
_refine_ls_wR_factor_ref 0.1025
_reflns_number_gt 2871
_reflns_number_total 2994
_reflns_threshold_expression I>2\s(I)
_cod_data_source_file hb7083.cif
_cod_data_source_block global
_cod_original_cell_volume 1564.50(12)
_cod_database_code 2238171

loop_
_space_group_symop_id
_space_group_symop_operation_xyz
1 'x, y, z'
2 '-x+1/2, -y, z+1/2'
3 'x+1/2, -y+1/2, -z'
4 '-x, y+1/2, -z+1/2'

loop_
_atom_site_type_symbol
_atom_site_label
_atom_site_fract_x
_atom_site_fract_y
_atom_site_fract_z
_atom_site_U_iso_or_equiv
_atom_site_adp_type
_atom_site_calc_flag
_atom_site_refinement_flags
_atom_site_occupancy
_atom_site_symmetry_multiplicity
O O1 0.9183(2) 0.64050(12) 0.11330(10) 0.0794(4) Uani d . 1 1
O O2 0.79269(15) 0.60175(8) 0.24732(9) 0.0556(3) Uani d . 1 1
O O3 0.82873(14) 0.24550(10) 0.20230(9) 0.0580(3) Uani d . 1 1
O O4 0.6780(2) 0.17448(13) 0.09057(11) 0.0839(5) Uani d . 1 1
O O5 0.81102(14) 0.52062(10) 0.39285(7) 0.0514(3) Uani d . 1 1
C C1 0.3694(2) 0.36787(16) 0.35509(16) 0.0642(5) Uani d . 1 1
H H1A 0.3487 0.3085 0.3945 0.077 Uiso calc R 1 1
H H1B 0.3133 0.4257 0.3822 0.077 Uiso calc R 1 1
C C2 0.3051(2) 0.34733(16) 0.25617(17) 0.0678(5) Uani d . 1 1
H H2A 0.2071 0.3096 0.2617 0.081 Uiso calc R 1 1
H H2B 0.2818 0.4124 0.2260 0.081 Uiso calc R 1 1
C C3 0.4146(2) 0.28847(14) 0.19487(14) 0.0582(4) Uani d . 1 1
H H3 0.3795 0.2650 0.1365 0.070 Uiso calc R 1 1
C C4 0.5619(2) 0.26851(12) 0.22151(12) 0.0484(4) Uani d . 1 1
C C5 0.63488(19) 0.29910(12) 0.31377(12) 0.0467(4) Uani d . 1 1
C C6 0.80727(18) 0.31837(12) 0.27873(11) 0.0457(4) Uani d . 1 1
H H6 0.8817 0.3034 0.3299 0.055 Uiso calc R 1 1
C C7 0.83272(17) 0.42502(11) 0.24365(11) 0.0416(3) Uani d . 1 1
C C8 0.75684(19) 0.50977(12) 0.30066(11) 0.0436(3) Uani d . 1 1
C C9 0.58186(19) 0.49238(12) 0.30652(12) 0.0460(4) Uani d . 1 1
H H9A 0.5376 0.4907 0.2433 0.055 Uiso calc R 1 1
H H9B 0.5331 0.5486 0.3407 0.055 Uiso calc R 1 1
C C10 0.5468(2) 0.39090(12) 0.35713(12) 0.0481(4) Uani d . 1 1
H H10 0.5794 0.3977 0.4233 0.058 Uiso calc R 1 1
C C11 0.89795(19) 0.46356(14) 0.16573(11) 0.0485(4) Uani d . 1 1
C C12 0.8750(2) 0.57663(15) 0.16860(12) 0.0551(4) Uani d . 1 1
C C13 0.9784(2) 0.4157(2) 0.08268(13) 0.0680(5) Uani d . 1 1
H H13A 1.0069 0.3463 0.0978 0.102 Uiso calc R 1 1
H H13B 1.0715 0.4541 0.0676 0.102 Uiso calc R 1 1
H H13C 0.9085 0.4159 0.0293 0.102 Uiso calc R 1 1
C C14 0.6368(3) 0.20772(17) 0.38296(16) 0.0726(6) Uani d . 1 1
H H14A 0.6874 0.2279 0.4408 0.109 Uiso calc R 1 1
H H14B 0.6935 0.1516 0.3551 0.109 Uiso calc R 1 1
H H14C 0.5307 0.1867 0.3961 0.109 Uiso calc R 1 1
C C15 0.6863(2) 0.22373(14) 0.16241(14) 0.0575(4) Uani d . 1 1
C C16 0.9771(2) 0.5300(2) 0.40545(14) 0.0762(7) Uani d . 1 1
H H16A 1.0163 0.5873 0.3686 0.091 Uiso calc R 1 1
H H16B 1.0290 0.4681 0.3835 0.091 Uiso calc R 1 1
C C17 1.0122(3) 0.5461(3) 0.50483(17) 0.0970(9) Uani d . 1 1
H H17A 1.1237 0.5406 0.5148 0.146 Uiso calc R 1 1
H H17B 0.9588 0.4953 0.5420 0.146 Uiso calc R 1 1
H H17C 0.9773 0.6133 0.5234 0.146 Uiso calc R 1 1

loop_
_atom_site_aniso_label
_atom_site_aniso_U_11
_atom_site_aniso_U_22
_atom_site_aniso_U_33
_atom_site_aniso_U_12
_atom_site_aniso_U_13
_atom_site_aniso_U_23
O1 0.0966(11) 0.0798(10) 0.0619(8) -0.0179(9) 0.0110(8) 0.0133(8)
O2 0.0652(7) 0.0444(6) 0.0572(7) -0.0037(5) 0.0106(6) -0.0012(5)
O3 0.0483(6) 0.0539(6) 0.0718(7) 0.0118(5) -0.0004(6) -0.0224(6)
O4 0.0807(10) 0.0882(11) 0.0828(10) -0.0103(9) 0.0044(8) -0.0454(9)
O5 0.0490(6) 0.0629(7) 0.0422(6) -0.0064(5) 0.0061(5) -0.0128(5)
C1 0.0469(9) 0.0657(12) 0.0800(13) -0.0003(9) 0.0186(9) 0.0034(10)
C2 0.0406(8) 0.0616(10) 0.1014(15) -0.0028(8) 0.0023(10) 0.0036(11)
C3 0.0480(9) 0.0559(9) 0.0707(11) -0.0084(7) -0.0062(8) -0.0015(9)
C4 0.0457(8) 0.0414(8) 0.0580(9) -0.0049(6) -0.0002(7) -0.0044(7)
C5 0.0457(8) 0.0435(8) 0.0510(9) 0.0038(6) 0.0009(7) 0.0012(7)
C6 0.0404(7) 0.0469(8) 0.0497(8) 0.0094(6) -0.0042(7) -0.0087(7)
C7 0.0349(7) 0.0486(8) 0.0412(7) 0.0026(6) -0.0023(6) -0.0095(6)
C8 0.0452(8) 0.0428(8) 0.0427(8) -0.0009(6) 0.0051(6) -0.0042(6)
C9 0.0431(8) 0.0442(8) 0.0508(8) 0.0066(6) 0.0069(7) -0.0044(7)
C10 0.0462(8) 0.0507(9) 0.0474(8) 0.0020(7) 0.0096(7) -0.0004(7)
C11 0.0405(8) 0.0662(10) 0.0387(8) 0.0000(7) 0.0016(6) -0.0077(7)
C12 0.0544(10) 0.0647(10) 0.0462(9) -0.0088(8) 0.0015(7) 0.0037(8)
C13 0.0609(11) 0.0976(15) 0.0454(9) 0.0077(11) 0.0106(8) -0.0129(10)
C14 0.0833(14) 0.0608(12) 0.0738(12) 0.0049(10) 0.0043(11) 0.0214(10)
C15 0.0575(10) 0.0494(9) 0.0655(10) -0.0025(8) -0.0012(9) -0.0146(8)
C16 0.0539(11) 0.1208(19) 0.0537(11) -0.0224(12) 0.0009(9) -0.0185(12)
C17 0.0844(17) 0.147(3) 0.0600(13) -0.0186(16) -0.0166(11) -0.0009(15)

loop_
_atom_type_symbol
_atom_type_description
_atom_type_scat_dispersion_real
_atom_type_scat_dispersion_imag
_atom_type_scat_source
C C 0.0181 0.0091 'International Tables Vol C Tables 4.2.6.8 and 6.1.1.4'
H H 0.0000 0.0000 'International Tables Vol C Tables 4.2.6.8 and 6.1.1.4'
O O 0.0492 0.0322 'International Tables Vol C Tables 4.2.6.8 and 6.1.1.4'

loop_
_geom_angle_atom_site_label_1
_geom_angle_atom_site_label_2
_geom_angle_atom_site_label_3
_geom_angle
C12 O2 C8 109.65(12)
C15 O3 C6 109.44(12)
C8 O5 C16 116.95(13)
H1A C1 H1B 107.7
C2 C1 H1A 108.8
C2 C1 H1B 108.8
C2 C1 C10 113.74(15)
C10 C1 H1A 108.8
C10 C1 H1B 108.8
C1 C2 H2A 108.8
C1 C2 H2B 108.8
H2A C2 H2B 107.7
C3 C2 C1 113.69(16)
C3 C2 H2A 108.8
C3 C2 H2B 108.8
C2 C3 H3 119.2
C4 C3 C2 121.60(18)
C4 C3 H3 119.2
C3 C4 C5 125.64(16)
C3 C4 C15 126.34(18)
C15 C4 C5 107.69(15)
C4 C5 C6 98.85(13)
C4 C5 C10 110.65(14)
C4 C5 C14 110.58(15)
C10 C5 C6 117.14(13)
C10 C5 C14 110.67(15)
C14 C5 C6 108.35(14)
O3 C6 C5 104.38(13)
O3 C6 H6 109.7
O3 C6 C7 110.13(12)
C5 C6 H6 109.7
C7 C6 C5 112.97(12)
C7 C6 H6 109.7
C6 C7 C8 116.21(13)
C11 C7 C6 133.40(14)
C11 C7 C8 110.06(14)
O2 C8 C7 103.73(12)
O2 C8 C9 111.14(14)
O5 C8 O2 109.54(13)
O5 C8 C7 115.69(14)
O5 C8 C9 106.89(13)
C9 C8 C7 109.89(13)
C8 C9 H9A 109.6
C8 C9 H9B 109.6
C8 C9 C10 110.33(13)
H9A C9 H9B 108.1
C10 C9 H9A 109.6
C10 C9 H9B 109.6
C1 C10 C5 108.51(14)
C1 C10 H10 108.2
C5 C10 H10 108.2
C9 C10 C1 110.51(14)
C9 C10 C5 112.97(13)
C9 C10 H10 108.2
C7 C11 C12 107.26(14)
C7 C11 C13 133.06(18)
C12 C11 C13 119.65(17)
O1 C12 O2 121.74(18)
O1 C12 C11 129.02(18)
O2 C12 C11 109.25(14)
C11 C13 H13A 109.5
C11 C13 H13B 109.5
C11 C13 H13C 109.5
H13A C13 H13B 109.5
H13A C13 H13C 109.5
H13B C13 H13C 109.5
C5 C14 H14A 109.5
C5 C14 H14B 109.5
C5 C14 H14C 109.5
H14A C14 H14B 109.5
H14A C14 H14C 109.5
H14B C14 H14C 109.5
O3 C15 C4 108.67(14)
O4 C15 O3 120.78(18)
O4 C15 C4 130.56(19)
O5 C16 H16A 109.7
O5 C16 H16B 109.7
O5 C16 C17 109.64(19)
H16A C16 H16B 108.2
C17 C16 H16A 109.7
C17 C16 H16B 109.7
C16 C17 H17A 109.5
C16 C17 H17B 109.5
C16 C17 H17C 109.5
H17A C17 H17B 109.5
H17A C17 H17C 109.5
H17B C17 H17C 109.5

loop_
_geom_bond_atom_site_label_1
_geom_bond_atom_site_label_2
_geom_bond_distance
O1 C12 1.200(2)
O2 C8 1.4484(19)
O2 C12 1.354(2)
O3 C6 1.4501(18)
O3 C15 1.364(2)
O4 C15 1.204(2)
O5 C8 1.3894(19)
O5 C16 1.427(2)
C1 H1A 0.9700
C1 H1B 0.9700
C1 C2 1.525(3)
C1 C10 1.536(2)
C2 H2A 0.9700
C2 H2B 0.9700
C2 C3 1.485(3)
C3 H3 0.9300
C3 C4 1.332(3)
C4 C5 1.498(2)
C4 C15 1.468(3)
C5 C6 1.566(2)
C5 C10 1.538(2)
C5 C14 1.541(2)
C6 H6 0.9800
C6 C7 1.491(2)
C7 C8 1.511(2)
C7 C11 1.331(2)
C8 C9 1.506(2)
C9 H9A 0.9700
C9 H9B 0.9700
C9 C10 1.533(2)
C10 H10 0.9800
C11 C12 1.487(3)
C11 C13 1.495(2)
C13 H13A 0.9600
C13 H13B 0.9600
C13 H13C 0.9600
C14 H14A 0.9600
C14 H14B 0.9600
C14 H14C 0.9600
C16 H16A 0.9700
C16 H16B 0.9700
C16 C17 1.452(3)
C17 H17A 0.9600
C17 H17B 0.9600
C17 H17C 0.9600

loop_
_geom_torsion_atom_site_label_1
_geom_torsion_atom_site_label_2
_geom_torsion_atom_site_label_3
_geom_torsion_atom_site_label_4
_geom_torsion
O2 C8 C9 C10 176.04(12)
O3 C6 C7 C8 157.37(13)
O3 C6 C7 C11 -15.2(2)
O5 C8 C9 C10 -64.47(16)
C1 C2 C3 C4 -8.3(3)
C2 C1 C10 C5 -58.3(2)
C2 C1 C10 C9 66.0(2)
C2 C3 C4 C5 1.3(3)
C2 C3 C4 C15 -171.17(17)
C3 C4 C5 C6 -146.24(17)
C3 C4 C5 C10 -22.7(2)
C3 C4 C5 C14 100.3(2)
C3 C4 C15 O3 160.45(17)
C3 C4 C15 O4 -20.1(3)
C4 C5 C6 O3 -32.27(14)
C4 C5 C6 C7 87.37(15)
C4 C5 C10 C1 48.68(18)
C4 C5 C10 C9 -74.22(17)
C5 C4 C15 O3 -13.11(19)
C5 C4 C15 O4 166.4(2)
C5 C6 C7 C8 41.10(18)
C5 C6 C7 C11 -131.49(18)
C6 O3 C15 O4 171.11(18)
C6 O3 C15 C4 -9.36(19)
C6 C5 C10 C1 160.89(15)
C6 C5 C10 C9 38.0(2)
C6 C7 C8 O2 -176.51(13)
C6 C7 C8 O5 63.51(18)
C6 C7 C8 C9 -57.62(18)
C6 C7 C11 C12 175.26(16)
C6 C7 C11 C13 -2.8(3)
C7 C8 C9 C10 61.80(17)
C7 C11 C12 O1 178.38(19)
C7 C11 C12 O2 -1.6(2)
C8 O2 C12 O1 -179.84(17)
C8 O2 C12 C11 0.15(19)
C8 O5 C16 C17 176.9(2)
C8 C7 C11 C12 2.34(18)
C8 C7 C11 C13 -175.70(18)
C8 C9 C10 C1 -174.70(14)
C8 C9 C10 C5 -52.92(19)
C10 C1 C2 C3 37.6(2)
C10 C5 C6 O3 -151.01(14)
C10 C5 C6 C7 -31.4(2)
C11 C7 C8 O2 -2.24(17)
C11 C7 C8 O5 -122.21(15)
C11 C7 C8 C9 116.66(15)
C12 O2 C8 O5 125.24(14)
C12 O2 C8 C7 1.17(17)
C12 O2 C8 C9 -116.86(15)
C13 C11 C12 O1 -3.3(3)
C13 C11 C12 O2 176.75(15)
C14 C5 C6 O3 82.97(16)
C14 C5 C6 C7 -157.39(14)
C14 C5 C10 C1 -74.25(19)
C14 C5 C10 C9 162.84(15)
C15 O3 C6 C5 26.98(17)
C15 O3 C6 C7 -94.55(16)
C15 C4 C5 C6 27.38(16)
C15 C4 C5 C10 150.88(14)
C15 C4 C5 C14 -86.13(17)
C16 O5 C8 O2 -64.2(2)
C16 O5 C8 C7 52.5(2)
C16 O5 C8 C9 175.24(17)
